data_1514290
loop_
_publ_author_name
'Amendola, Valeria'
'Bergamaschi, Greta'
'Boiocchi, Massimo'
'Alberto, Roger'
'Braband, Henrik'

_publ_contact_author
;
  Dr. Valeria Amendola
  Dipartimento di Chimica 
  University of Pavia
  via Taramelli 12, I-27100 Pavia, ITALY
;
_publ_section_title
;
 Fluorescent sensing of 99Tc pertechnetate in water
;
_journal_issue 5
_journal_name_full 'Chemical Science'
_journal_page_first 1820
_journal_paper_doi 10.1039/c3sc53504e
_journal_volume 5
_journal_year 2014
_chemical_formula_moiety 'C44 H64 N8, 5(C F3 O3 S), O4 Tc, 7 (H2 O)'
_chemical_formula_sum 'C49 H78 F15 N8 O26 S5 Tc'
_chemical_formula_weight 1738.49
_chemical_name_common
;
 (4,8,14,18,23,27-hexa-azonia-1,11-diaza-6(9,10)-anthracena-16,25(1,4)-dibenzena
 bicyclo[9.9.9]nonacosaphane pertechnetate clathrate) penta(triflate) heptahydrate
;
_chemical_name_systematic ?
_space_group_IT_number 14
_symmetry_cell_setting monoclinic
_symmetry_Int_Tables_number 14
_symmetry_space_group_name_Hall '-P 2ybc'
_symmetry_space_group_name_H-M 'P 1 21/c 1'
_atom_sites_solution_hydrogens geom
_atom_sites_solution_primary direct
_atom_sites_solution_secondary difmap
_audit_creation_method SHELXL-97
_cell_angle_alpha 90.00
_cell_angle_beta 89.2260(10)
_cell_angle_gamma 90.00
_cell_formula_units_Z 4
_cell_length_a 13.0099(2)
_cell_length_b 17.5570(4)
_cell_length_c 32.9333(4)
_cell_measurement_temperature 183(2)
_cell_volume 7521.8(2)
_computing_cell_refinement 'CrysAlis-pro (Agilent, 2011)'
_computing_data_collection 'CrysAlis-pro (Agilent, 2011)'
_computing_data_reduction 'CrysAlis-pro (Agilent, 2011)'
_computing_molecular_graphics 'Mercury (Macrae et al., 2008)'
_computing_publication_material 'WinGX publication routines (Farrugia, 1999)'
_computing_structure_refinement 'SHELXL-97 (Sheldrick, 2008)'
_computing_structure_solution 'SIR-97 (Altomare et al., 1999)'
_diffrn_ambient_temperature 183(2)
_diffrn_measured_fraction_theta_full 0.956
_diffrn_measured_fraction_theta_max 0.956
_diffrn_measurement_device_type 'Agilent SuperNova, Atlas-CCD'
_diffrn_measurement_method 'omega scan'
_diffrn_radiation_monochromator graphite
_diffrn_radiation_source 'fine-focus sealed tube'
_diffrn_radiation_type CuK\a
_diffrn_radiation_wavelength 1.54184
_diffrn_reflns_av_R_equivalents 0.0390
_diffrn_reflns_av_sigmaI/netI 0.0247
_diffrn_reflns_limit_h_max 15
_diffrn_reflns_limit_h_min -15
_diffrn_reflns_limit_k_max 14
_diffrn_reflns_limit_k_min -20
_diffrn_reflns_limit_l_max 38
_diffrn_reflns_limit_l_min -39
_diffrn_reflns_number 46828
_diffrn_reflns_theta_full 67.00
_diffrn_reflns_theta_max 67.00
_diffrn_reflns_theta_min 2.68
_diffrn_standards_decay_% 0
_exptl_absorpt_coefficient_mu 3.885
_exptl_absorpt_correction_T_max 0.548
_exptl_absorpt_correction_T_min 0.422
_exptl_absorpt_correction_type multi-scan
_exptl_absorpt_process_details
;
CrysAlis-pro Software System (Agilent Tech., 2011)
;
_exptl_crystal_colour colourless
_exptl_crystal_density_diffrn 1.535
_exptl_crystal_density_method 'not measured'
_exptl_crystal_description prism
_exptl_crystal_F_000 3704
_exptl_crystal_size_max 0.29
_exptl_crystal_size_mid 0.22
_exptl_crystal_size_min 0.19
_refine_diff_density_max 2.595
_refine_diff_density_min -1.351
_refine_diff_density_rms 0.149
_refine_ls_extinction_method none
_refine_ls_goodness_of_fit_ref 1.717
_refine_ls_hydrogen_treatment constr
_refine_ls_matrix_type full
_refine_ls_number_parameters 937
_refine_ls_number_reflns 12810
_refine_ls_number_restraints 197
_refine_ls_restrained_S_all 1.723
_refine_ls_R_factor_all 0.1240
_refine_ls_R_factor_gt 0.1125
_refine_ls_shift/su_max 0.014
_refine_ls_shift/su_mean 0.002
_refine_ls_structure_factor_coef Fsqd
_refine_ls_weighting_details 'calc w=1/[\s^2^(Fo^2^)+(0.2000P)^2^+0.0000P] where P=(Fo^2^+2Fc^2^)/3'
_refine_ls_weighting_scheme calc
_refine_ls_wR_factor_gt 0.3608
_refine_ls_wR_factor_ref 0.3800
_reflns_number_gt 10772
_reflns_number_total 12810
_reflns_threshold_expression >2\s(I)
_cod_data_source_file c3sc53504e.txt
_cod_data_source_block 1H6_TcO4
_cod_depositor_comments
;
The following automatic conversions were performed:

'_refine_ls_hydrogen_treatment' value 'CONSTR' changed to 'constr'
according to
/usr/data/users/saulius/crontab/automatic-downloads/rss-feeds/RSC/lib/dictionaries/cif_core.dic
dictionary named 'cif_core.dic' version 2.4.2 from 2011-04-26.

Automatic conversion script
Id: cif_fix_values 2281 2013-09-26 08:29:07Z andrius 
;
_cod_original_sg_symbol_H-M 'P 21/c'
_cod_database_code 1514290

loop_
_symmetry_equiv_pos_as_xyz
'x, y, z'
'-x, y+1/2, -z+1/2'
'-x, -y, -z'
'x, -y-1/2, z-1/2'

loop_
_atom_site_label
_atom_site_type_symbol
_atom_site_fract_x
_atom_site_fract_y
_atom_site_fract_z
_atom_site_U_iso_or_equiv
_atom_site_adp_type
_atom_site_occupancy
_atom_site_symmetry_multiplicity
_atom_site_calc_flag
_atom_site_refinement_flags
_atom_site_attached_hydrogens
Tc1 Tc 0.71935(4) 0.14342(3) 0.123285(15) 0.0561(3) Uani 1 1 d . 0
O1 O 0.6637(4) 0.2290(3) 0.11219(17) 0.0705(13) Uani 1 1 d . 0
O2 O 0.8434(4) 0.1588(3) 0.13546(19) 0.0750(14) Uani 1 1 d . 0
O3 O 0.7144(5) 0.0861(3) 0.08094(14) 0.0680(13) Uani 1 1 d . 0
O4 O 0.6574(4) 0.0989(3) 0.16258(14) 0.0654(12) Uani 1 1 d . 0
C1 C 0.6298(8) 0.3975(6) 0.0224(4) 0.108(4) Uani 1 1 d . 0
H1A H 0.6373 0.4344 0.0006 0.130 Uiso 1 1 calc R 0
H1B H 0.5985 0.4235 0.0454 0.130 Uiso 1 1 calc R 0
C2 C 0.5592(8) 0.3362(6) 0.0089(3) 0.091(3) Uani 1 1 d . 0
H2A H 0.5866 0.3138 -0.0159 0.110 Uiso 1 1 calc R 0
H2B H 0.4930 0.3586 0.0027 0.110 Uiso 1 1 calc R 0
C3 C 0.4538(7) 0.2222(6) 0.0306(3) 0.084(2) Uani 1 1 d . 0
H3A H 0.3902 0.2508 0.0330 0.101 Uiso 1 1 calc R 0
H3B H 0.4603 0.2044 0.0028 0.101 Uiso 1 1 calc R 0
C4 C 0.4491(6) 0.1550(4) 0.0586(2) 0.0643(17) Uani 1 1 d . 0
C5 C 0.4617(8) 0.0828(6) 0.0427(3) 0.084(3) Uani 1 1 d . 0
H5 H 0.4747 0.0762 0.0151 0.101 Uiso 1 1 calc R 0
C6 C 0.4547(8) 0.0203(5) 0.0682(3) 0.080(2) Uani 1 1 d . 0
H6 H 0.4602 -0.0283 0.0572 0.096 Uiso 1 1 calc R 0
C7 C 0.4400(6) 0.0282(5) 0.1090(2) 0.072(2) Uani 1 1 d . 0
C8 C 0.4291(6) 0.1007(5) 0.1251(2) 0.0685(18) Uani 1 1 d . 0
H8 H 0.4186 0.1069 0.1529 0.082 Uiso 1 1 calc R 0
C9 C 0.4337(6) 0.1635(5) 0.1002(2) 0.0706(19) Uani 1 1 d . 0
H9 H 0.4264 0.2119 0.1112 0.085 Uiso 1 1 calc R 0
C10 C 0.4354(7) -0.0410(6) 0.1367(3) 0.087(3) Uani 1 1 d . 0
H10A H 0.3704 -0.0408 0.1515 0.104 Uiso 1 1 calc R 0
H10B H 0.4378 -0.0868 0.1202 0.104 Uiso 1 1 calc R 0
C11 C 0.5270(8) -0.1180(5) 0.1893(3) 0.086(3) Uani 1 1 d . 0
H11A H 0.4587 -0.1323 0.1986 0.103 Uiso 1 1 calc R 0
H11B H 0.5517 -0.1574 0.1710 0.103 Uiso 1 1 calc R 0
C12 C 0.5971(9) -0.1137(5) 0.2252(3) 0.091(3) Uani 1 1 d . 0
H12A H 0.5682 -0.0781 0.2448 0.109 Uiso 1 1 calc R 0
H12B H 0.5997 -0.1633 0.2381 0.109 Uiso 1 1 calc R 0
C13 C 0.7845(8) 0.4346(5) 0.0546(4) 0.102(3) Uani 1 1 d . 0
H13A H 0.7793 0.4800 0.0381 0.123 Uiso 1 1 calc R 0
H13B H 0.8568 0.4223 0.0572 0.123 Uiso 1 1 calc R 0
C14 C 0.7394(8) 0.4513(5) 0.0969(4) 0.096(3) Uani 1 1 d . 0
H14A H 0.7780 0.4926 0.1090 0.115 Uiso 1 1 calc R 0
H14B H 0.6690 0.4683 0.0941 0.115 Uiso 1 1 calc R 0
C15 C 0.7184(9) 0.4027(5) 0.1682(3) 0.097(3) Uani 1 1 d . 0
H15A H 0.6527 0.4286 0.1701 0.116 Uiso 1 1 calc R 0
H15B H 0.7706 0.4371 0.1781 0.116 Uiso 1 1 calc R 0
C16 C 0.7151(8) 0.3333(5) 0.1947(3) 0.084(3) Uani 1 1 d . 0
C17 C 0.6213(7) 0.3009(5) 0.2046(3) 0.077(2) Uani 1 1 d . 0
H17 H 0.5608 0.3220 0.1949 0.092 Uiso 1 1 calc R 0
C18 C 0.6182(7) 0.2374(5) 0.2289(3) 0.076(2) Uani 1 1 d . 0
H18 H 0.5551 0.2146 0.2345 0.091 Uiso 1 1 calc R 0
C19 C 0.7092(7) 0.2053(5) 0.2458(3) 0.077(2) Uani 1 1 d . 0
C20 C 0.8027(8) 0.2399(7) 0.2342(3) 0.096(3) Uani 1 1 d . 0
H20 H 0.8642 0.2190 0.2431 0.115 Uiso 1 1 calc R 0
C21 C 0.8049(8) 0.3045(7) 0.2099(4) 0.105(4) Uani 1 1 d . 0
H21 H 0.8672 0.3283 0.2039 0.125 Uiso 1 1 calc R 0
C22 C 0.7038(9) 0.1377(5) 0.2721(3) 0.085(3) Uani 1 1 d . 0
H22A H 0.6371 0.1356 0.2856 0.101 Uiso 1 1 calc R 0
H22B H 0.7559 0.1412 0.2928 0.101 Uiso 1 1 calc R 0
C23 C 0.7144(8) -0.0009(6) 0.2746(2) 0.085(3) Uani 1 1 d . 0
H23A H 0.6439 -0.0086 0.2837 0.102 Uiso 1 1 calc R 0
H23B H 0.7563 0.0073 0.2983 0.102 Uiso 1 1 calc R 0
C24 C 0.7531(9) -0.0731(6) 0.2512(3) 0.098(3) Uani 1 1 d . 0
H24A H 0.8257 -0.0666 0.2450 0.118 Uiso 1 1 calc R 0
H24B H 0.7465 -0.1167 0.2691 0.118 Uiso 1 1 calc R 0
C25 C 0.7941(8) 0.3503(5) -0.0040(4) 0.094(3) Uani 1 1 d . 0
H25A H 0.7536 0.3147 -0.0196 0.113 Uiso 1 1 calc R 0
H25B H 0.8022 0.3960 -0.0202 0.113 Uiso 1 1 calc R 0
C26 C 0.8985(7) 0.3162(5) 0.0014(3) 0.085(3) Uani 1 1 d . 0
H26A H 0.9420 0.3523 0.0154 0.102 Uiso 1 1 calc R 0
H26B H 0.9293 0.3061 -0.0250 0.102 Uiso 1 1 calc R 0
C27 C 0.9819(6) 0.1894(5) 0.0149(3) 0.074(2) Uani 1 1 d . 0
H27A H 1.0466 0.2160 0.0185 0.089 Uiso 1 1 calc R 0
H27B H 0.9775 0.1745 -0.0134 0.089 Uiso 1 1 calc R 0
C28 C 0.9793(5) 0.1183(4) 0.0417(2) 0.0628(17) Uani 1 1 d . 0
C29 C 0.9217(5) 0.0569(4) 0.03024(19) 0.0580(16) Uani 1 1 d . 0
C30 C 0.8656(5) 0.0550(5) -0.00694(19) 0.0639(19) Uani 1 1 d . 0
H30 H 0.8694 0.0968 -0.0242 0.077 Uiso 1 1 calc R 0
C31 C 0.8081(6) -0.0048(5) -0.0178(2) 0.070(2) Uani 1 1 d . 0
H31 H 0.7729 -0.0037 -0.0421 0.084 Uiso 1 1 calc R 0
C32 C 0.8006(6) -0.0692(6) 0.0074(2) 0.074(2) Uani 1 1 d . 0
H32 H 0.7601 -0.1106 0.0002 0.089 Uiso 1 1 calc R 0
C33 C 0.8547(6) -0.0691(5) 0.0428(2) 0.0646(18) Uani 1 1 d . 0
H33 H 0.8507 -0.1121 0.0592 0.077 Uiso 1 1 calc R 0
C34 C 0.9155(5) -0.0083(4) 0.05590(19) 0.0584(16) Uani 1 1 d . 0
C35 C 0.9712(5) -0.0098(5) 0.0921(2) 0.0637(18) Uani 1 1 d . 0
C36 C 1.0336(5) 0.0499(5) 0.1025(2) 0.0637(18) Uani 1 1 d . 0
C37 C 1.0964(7) 0.0498(6) 0.1383(3) 0.082(2) Uani 1 1 d . 0
H37 H 1.0936 0.0075 0.1552 0.099 Uiso 1 1 calc R 0
C38 C 1.1594(8) 0.1081(7) 0.1484(4) 0.095(3) Uani 1 1 d . 0
H38 H 1.1994 0.1045 0.1715 0.114 Uiso 1 1 calc R 0
C39 C 1.1645(7) 0.1730(7) 0.1244(4) 0.098(3) Uani 1 1 d . 0
H39 H 1.2062 0.2136 0.1318 0.117 Uiso 1 1 calc R 0
C40 C 1.1064(6) 0.1768(5) 0.0892(3) 0.079(2) Uani 1 1 d . 0
H40 H 1.1113 0.2202 0.0731 0.095 Uiso 1 1 calc R 0
C41 C 1.0396(6) 0.1169(5) 0.0769(2) 0.0683(19) Uani 1 1 d . 0
C42 C 0.9609(7) -0.0794(5) 0.1197(2) 0.072(2) Uani 1 1 d . 0
H42A H 1.0220 -0.0840 0.1360 0.086 Uiso 1 1 calc R 0
H42B H 0.9555 -0.1249 0.1031 0.086 Uiso 1 1 calc R 0
C43 C 0.8608(9) -0.1379(5) 0.1775(3) 0.083(3) Uani 1 1 d . 0
H43A H 0.8868 -0.1837 0.1645 0.100 Uiso 1 1 calc R 0
H43B H 0.9048 -0.1264 0.2002 0.100 Uiso 1 1 calc R 0
C44 C 0.7556(11) -0.1520(5) 0.1927(3) 0.099(4) Uani 1 1 d . 0
H44A H 0.7579 -0.1959 0.2106 0.119 Uiso 1 1 calc R 0
H44B H 0.7138 -0.1661 0.1697 0.119 Uiso 1 1 calc R 0
N1 N 0.7323(6) 0.3712(4) 0.0339(3) 0.085(2) Uani 1 1 d . 0
N2 N 0.5436(5) 0.2742(4) 0.04006(19) 0.0679(15) Uani 1 1 d . 0
H2C H 0.5328 0.2957 0.0646 0.081 Uiso 1 1 calc R 0
H2D H 0.6013 0.2461 0.0414 0.081 Uiso 1 1 calc R 0
N3 N 0.5208(5) -0.0433(4) 0.16631(19) 0.0686(16) Uani 1 1 d . 0
H3C H 0.5123 -0.0051 0.1843 0.082 Uiso 1 1 calc R 0
H3D H 0.5807 -0.0354 0.1529 0.082 Uiso 1 1 calc R 0
N4 N 0.7411(6) 0.3848(4) 0.1247(2) 0.082(2) Uani 1 1 d . 0
H4A H 0.8036 0.3629 0.1229 0.099 Uiso 1 1 calc R 0
H4B H 0.6949 0.3504 0.1161 0.099 Uiso 1 1 calc R 0
N5 N 0.7201(7) 0.0671(4) 0.2479(2) 0.081(2) Uani 1 1 d . 0
H5A H 0.7820 0.0689 0.2354 0.098 Uiso 1 1 calc R 0
H5B H 0.6717 0.0638 0.2287 0.098 Uiso 1 1 calc R 0
N6 N 0.8931(5) 0.2425(4) 0.0256(2) 0.0703(16) Uani 1 1 d . 0
H6A H 0.8333 0.2189 0.0206 0.084 Uiso 1 1 calc R 0
H6B H 0.8946 0.2534 0.0523 0.084 Uiso 1 1 calc R 0
N7 N 0.8660(6) -0.0731(4) 0.14756(18) 0.0723(17) Uani 1 1 d . 0
H7A H 0.8090 -0.0732 0.1324 0.087 Uiso 1 1 calc R 0
H7B H 0.8682 -0.0287 0.1612 0.087 Uiso 1 1 calc R 0
N8 N 0.7018(6) -0.0897(4) 0.2148(2) 0.079(2) Uani 1 1 d . 0
C46 C 0.6217(6) -0.3155(4) 0.1007(3) 0.131(6) Uani 1 1 d D 0
F4 F 0.6742(7) -0.3760(4) 0.1095(3) 0.181(5) Uani 1 1 d D 0
F5 F 0.5406(7) -0.3366(5) 0.0804(3) 0.186(5) Uani 1 1 d D 0
F6 F 0.5887(6) -0.2855(4) 0.1345(2) 0.150(3) Uani 1 1 d D 0
S2 S 0.6959(3) -0.24699(14) 0.07133(9) 0.1120(10) Uani 1 1 d D 0
O8 O 0.6236(5) -0.1872(3) 0.0653(2) 0.109(2) Uani 1 1 d D 0
O9 O 0.7790(5) -0.2273(4) 0.0969(2) 0.103(2) Uani 1 1 d D 0
O10 O 0.7234(8) -0.2876(6) 0.0347(2) 0.180(6) Uani 1 1 d D 0
C45 C 0.3913(6) 0.4861(4) 0.1059(2) 0.107(4) Uani 1 1 d D 0
F1 F 0.4246(8) 0.5000(5) 0.0695(2) 0.207(6) Uani 1 1 d D 0
F2 F 0.4463(8) 0.5280(4) 0.1305(3) 0.165(4) Uani 1 1 d D 0
F3 F 0.2976(5) 0.5111(4) 0.1090(3) 0.179(5) Uani 1 1 d D 0
S1 S 0.4017(2) 0.38695(12) 0.11954(9) 0.0951(8) Uani 1 1 d D 0
O5 O 0.5071(4) 0.3690(3) 0.11023(19) 0.0871(18) Uani 1 1 d D 0
O6 O 0.3309(7) 0.3485(5) 0.0942(4) 0.225(9) Uani 1 1 d D 0
O7 O 0.3780(9) 0.3853(6) 0.1622(2) 0.208(8) Uani 1 1 d D 0
C47 C 0.3407(6) 0.1365(4) 0.2601(3) 0.174(10) Uani 1 1 d D 0
F7 F 0.3182(10) 0.1683(6) 0.2258(3) 0.216(7) Uani 1 1 d D 0
F8 F 0.2562(7) 0.1263(6) 0.2813(5) 0.339(14) Uani 1 1 d D 0
F9 F 0.3974(6) 0.1836(4) 0.2805(2) 0.152(4) Uani 1 1 d D 0
S3 S 0.4046(3) 0.04649(17) 0.25210(8) 0.1175(12) Uani 1 1 d D 0
O11 O 0.4935(4) 0.0668(3) 0.22877(16) 0.0818(17) Uani 1 1 d D 0
O12 O 0.3339(7) -0.0008(6) 0.2329(3) 0.206(7) Uani 1 1 d D 0
O13 O 0.4310(8) 0.0233(6) 0.2937(2) 0.231(9) Uani 1 1 d D 0
C48 C 0.7223(6) 0.2559(5) -0.1253(2) 0.175(10) Uani 1 1 d D 0
F10 F 0.6413(5) 0.2391(4) -0.1464(2) 0.133(3) Uani 1 1 d D 0
F11 F 0.6993(9) 0.3151(4) -0.1029(3) 0.228(8) Uani 1 1 d D 0
F12 F 0.7943(6) 0.2762(7) -0.1504(3) 0.228(8) Uani 1 1 d D 0
S4 S 0.76170(16) 0.17710(13) -0.09376(6) 0.0780(6) Uani 1 1 d D 0
O14 O 0.7847(5) 0.1190(4) -0.1227(2) 0.120(3) Uani 1 1 d D 0
O15 O 0.6735(4) 0.1619(3) -0.06877(17) 0.0828(16) Uani 1 1 d D 0
O16 O 0.8494(5) 0.2061(4) -0.07221(17) 0.097(2) Uani 1 1 d D 0
C49 C 0.9494(8) 0.6287(5) 0.1342(4) 0.167(8) Uani 1 1 d D 0
F13 F 0.9082(9) 0.6070(7) 0.1003(3) 0.204(5) Uani 1 1 d D 0
F14 F 0.8746(9) 0.6550(7) 0.1573(4) 0.255(9) Uani 1 1 d D 0
F15 F 1.0102(8) 0.6843(5) 0.1263(5) 0.272(9) Uani 1 1 d D 0
S5 S 1.0121(3) 0.5504(3) 0.1598(2) 0.203(3) Uani 1 1 d DU 0
O17 O 1.0854(9) 0.5251(7) 0.1304(5) 0.294(13) Uani 1 1 d DU 0
O18 O 0.9334(7) 0.4996(6) 0.1702(5) 0.225(8) Uani 1 1 d D 0
O19 O 1.0608(15) 0.5881(10) 0.1943(4) 0.48(2) Uani 1 1 d DU 0
O1W O 0.9228(4) 0.2985(3) 0.1074(2) 0.0812(15) Uani 1 1 d . 2
O2W O 0.6961(4) 0.1770(3) 0.01347(17) 0.0737(14) Uani 1 1 d . 2
O3W O 0.6752(4) -0.0602(3) 0.10777(15) 0.0669(13) Uani 1 1 d . 2
O4W O 0.8990(6) 0.0571(4) 0.19874(19) 0.0907(18) Uani 1 1 d . 2
O5W O 1.062(3) -0.027(2) 0.2410(7) 0.44(3) Uani 1 1 d . 2
O6W O 1.1080(12) 0.3630(7) 0.1289(9) 0.264(13) Uani 1 1 d . 2
O7W O 1.0524(14) 0.4788(11) 0.0311(6) 0.244(9) Uani 1 1 d . 2

loop_
_atom_site_aniso_label
_atom_site_aniso_U_11
_atom_site_aniso_U_22
_atom_site_aniso_U_33
_atom_site_aniso_U_23
_atom_site_aniso_U_13
_atom_site_aniso_U_12
Tc1 0.0652(4) 0.0413(4) 0.0609(4) -0.00630(17) 0.0236(3) 0.00034(18)
O1 0.076(3) 0.039(3) 0.096(4) -0.011(2) 0.014(3) 0.006(2)
O2 0.065(3) 0.058(3) 0.100(4) 0.006(3) 0.023(3) 0.002(2)
O3 0.101(4) 0.046(3) 0.056(2) -0.0094(18) 0.031(2) 0.003(2)
O4 0.075(3) 0.063(3) 0.058(2) -0.011(2) 0.015(2) -0.006(2)
C1 0.089(7) 0.081(7) 0.154(10) 0.057(7) 0.019(6) 0.027(5)
C2 0.081(6) 0.090(6) 0.103(7) 0.034(5) 0.020(5) 0.018(5)
C3 0.073(5) 0.088(6) 0.092(6) -0.005(4) -0.003(4) 0.008(4)
C4 0.060(4) 0.063(4) 0.069(4) -0.011(3) -0.002(3) -0.005(3)
C5 0.096(6) 0.085(6) 0.071(5) -0.032(4) 0.009(4) -0.021(5)
C6 0.101(6) 0.066(5) 0.074(5) -0.021(4) 0.013(4) -0.025(4)
C7 0.063(4) 0.081(5) 0.070(4) -0.027(4) 0.017(3) -0.027(4)
C8 0.069(4) 0.068(5) 0.068(4) -0.013(3) 0.012(3) 0.000(3)
C9 0.072(4) 0.057(4) 0.082(5) -0.021(4) 0.013(4) 0.004(3)
C10 0.090(6) 0.081(6) 0.088(5) -0.015(4) 0.034(5) -0.035(5)
C11 0.110(7) 0.057(5) 0.090(6) 0.005(4) 0.040(5) -0.016(4)
C12 0.132(8) 0.062(5) 0.078(5) 0.020(4) 0.051(6) 0.004(5)
C13 0.090(6) 0.046(5) 0.169(10) 0.014(5) 0.038(6) -0.003(4)
C14 0.089(6) 0.035(4) 0.162(10) -0.003(4) 0.035(6) -0.001(4)
C15 0.114(7) 0.049(5) 0.127(8) -0.029(5) 0.037(6) -0.012(4)
C16 0.092(6) 0.063(5) 0.097(6) -0.038(4) 0.020(5) -0.006(4)
C17 0.084(5) 0.063(5) 0.082(5) -0.029(4) 0.015(4) 0.003(4)
C18 0.079(5) 0.068(5) 0.081(5) -0.017(4) 0.020(4) 0.001(4)
C19 0.090(6) 0.072(5) 0.069(4) -0.033(4) 0.000(4) 0.006(4)
C20 0.085(6) 0.091(7) 0.112(7) -0.040(6) -0.010(5) 0.003(5)
C21 0.075(6) 0.097(8) 0.142(9) -0.049(7) 0.016(6) -0.018(5)
C22 0.104(7) 0.092(7) 0.058(4) -0.023(4) 0.000(4) 0.027(5)
C23 0.107(7) 0.099(6) 0.048(4) 0.012(4) 0.019(4) 0.023(5)
C24 0.123(8) 0.112(8) 0.060(5) 0.026(4) 0.029(5) 0.044(6)
C25 0.079(6) 0.070(6) 0.133(8) 0.039(5) 0.028(6) 0.005(4)
C26 0.077(5) 0.075(6) 0.103(6) 0.030(4) 0.022(5) 0.000(4)
C27 0.057(4) 0.080(5) 0.083(5) 0.017(4) 0.020(3) 0.009(3)
C28 0.060(4) 0.067(5) 0.061(4) 0.007(3) 0.018(3) 0.020(3)
C29 0.050(3) 0.073(5) 0.051(3) 0.008(3) 0.020(3) 0.022(3)
C30 0.050(3) 0.095(5) 0.046(3) 0.011(3) 0.015(3) 0.025(3)
C31 0.056(4) 0.102(6) 0.052(4) 0.003(3) 0.012(3) 0.019(4)
C32 0.061(4) 0.101(6) 0.059(4) -0.006(4) 0.020(3) 0.007(4)
C33 0.065(4) 0.074(5) 0.055(3) 0.010(3) 0.023(3) 0.024(3)
C34 0.056(3) 0.069(4) 0.050(3) 0.008(3) 0.021(3) 0.020(3)
C35 0.058(4) 0.080(5) 0.053(3) 0.007(3) 0.018(3) 0.027(3)
C36 0.055(3) 0.077(5) 0.059(4) 0.005(3) 0.016(3) 0.023(3)
C37 0.073(5) 0.102(7) 0.071(5) 0.003(4) 0.005(4) 0.025(5)
C38 0.074(6) 0.101(8) 0.111(7) -0.005(6) -0.013(5) 0.009(5)
C39 0.061(5) 0.110(8) 0.122(8) -0.012(6) -0.003(5) 0.017(5)
C40 0.064(4) 0.076(6) 0.098(6) 0.003(4) 0.004(4) 0.013(4)
C41 0.055(4) 0.082(5) 0.068(4) 0.003(3) 0.016(3) 0.024(3)
C42 0.076(5) 0.080(5) 0.058(4) 0.007(3) 0.015(3) 0.017(4)
C43 0.123(8) 0.060(5) 0.066(5) 0.011(3) 0.026(5) 0.010(4)
C44 0.153(10) 0.066(6) 0.077(5) 0.022(4) 0.041(6) 0.020(5)
N1 0.077(4) 0.061(4) 0.115(6) 0.027(4) 0.032(4) 0.022(3)
N2 0.062(3) 0.070(4) 0.072(4) 0.012(3) 0.011(3) 0.013(3)
N3 0.072(4) 0.058(4) 0.075(4) -0.006(3) 0.024(3) -0.012(3)
N4 0.075(4) 0.041(4) 0.130(6) -0.017(3) 0.021(4) -0.011(3)
N5 0.109(6) 0.074(5) 0.060(3) -0.013(3) 0.014(3) 0.019(4)
N6 0.067(4) 0.058(4) 0.085(4) 0.014(3) 0.023(3) 0.004(3)
N7 0.095(5) 0.063(4) 0.059(3) 0.001(3) 0.024(3) 0.011(3)
N8 0.108(5) 0.062(4) 0.066(4) 0.010(3) 0.036(4) 0.006(3)
C46 0.165(12) 0.046(7) 0.186(14) -0.001(6) -0.087(11) -0.007(6)
F4 0.245(11) 0.053(4) 0.248(11) 0.024(5) -0.084(9) 0.008(5)
F5 0.212(11) 0.100(6) 0.249(12) 0.044(7) -0.105(10) -0.041(6)
F6 0.173(8) 0.100(6) 0.178(8) 0.017(5) -0.026(7) -0.008(5)
S2 0.161(3) 0.0551(15) 0.121(2) -0.0072(12) -0.0416(19) 0.0203(14)
O8 0.139(6) 0.062(4) 0.127(6) 0.003(3) -0.051(5) -0.001(4)
O9 0.116(5) 0.069(4) 0.125(5) -0.002(3) -0.038(4) 0.015(4)
O10 0.233(14) 0.160(10) 0.149(9) -0.067(8) -0.053(9) 0.075(10)
C45 0.131(9) 0.080(7) 0.109(8) 0.015(5) 0.043(7) 0.035(6)
F1 0.258(13) 0.224(11) 0.137(7) 0.088(7) 0.068(8) 0.140(10)
F2 0.229(12) 0.079(5) 0.187(9) 0.005(5) 0.002(8) -0.011(6)
F3 0.117(6) 0.093(5) 0.326(13) 0.041(6) 0.078(7) 0.056(4)
S1 0.0883(15) 0.0554(13) 0.140(2) -0.0015(11) 0.0435(14) 0.0115(10)
O5 0.086(4) 0.076(4) 0.099(4) 0.009(3) 0.023(3) 0.026(3)
O6 0.119(8) 0.098(8) 0.46(3) -0.106(11) -0.034(12) 0.016(6)
O7 0.277(16) 0.129(8) 0.211(12) 0.060(8) 0.182(12) 0.076(9)
C47 0.112(10) 0.101(10) 0.31(3) -0.096(14) 0.111(14) -0.014(8)
F7 0.227(13) 0.252(14) 0.170(9) -0.029(9) -0.077(9) 0.116(11)
F8 0.204(12) 0.213(12) 0.59(3) -0.180(17) 0.277(18) -0.068(10)
F9 0.191(8) 0.087(5) 0.175(7) -0.051(5) 0.091(6) -0.020(5)
S3 0.140(2) 0.111(2) 0.0998(18) -0.0267(15) 0.0674(18) -0.0429(18)
O11 0.108(4) 0.062(3) 0.074(3) -0.002(2) 0.043(3) -0.001(3)
O12 0.193(12) 0.177(11) 0.244(15) -0.091(11) 0.101(11) -0.100(10)
O13 0.252(15) 0.205(13) 0.232(14) 0.160(12) 0.130(12) 0.081(11)
C48 0.153(13) 0.166(16) 0.207(17) 0.151(15) -0.099(13) -0.084(12)
F10 0.122(5) 0.139(6) 0.140(5) 0.062(5) -0.063(5) -0.033(4)
F11 0.296(15) 0.058(5) 0.335(16) 0.051(7) -0.194(14) -0.020(6)
F12 0.180(9) 0.333(16) 0.172(8) 0.183(10) -0.073(7) -0.136(10)
S4 0.0727(11) 0.0828(14) 0.0786(12) 0.0273(10) -0.0063(9) -0.0105(9)
O14 0.092(5) 0.146(8) 0.123(7) -0.012(5) 0.004(5) 0.014(5)
O15 0.080(4) 0.080(4) 0.088(4) 0.026(3) 0.003(3) -0.013(3)
O16 0.096(4) 0.107(5) 0.089(4) 0.043(3) -0.025(3) -0.036(4)
C49 0.137(15) 0.158(17) 0.21(2) 0.040(15) -0.008(15) -0.033(13)
F13 0.181(11) 0.190(12) 0.241(14) 0.030(10) -0.041(10) -0.029(9)
F14 0.159(11) 0.198(13) 0.41(3) 0.080(14) 0.042(14) 0.076(10)
F15 0.150(10) 0.174(12) 0.49(3) 0.100(15) -0.052(13) -0.045(9)
S5 0.100(3) 0.168(4) 0.340(8) 0.116(5) 0.053(4) 0.051(3)
O17 0.167(14) 0.139(12) 0.57(4) -0.068(17) 0.119(19) -0.022(10)
O18 0.121(8) 0.195(13) 0.36(2) 0.142(14) -0.005(11) -0.022(8)
O19 0.39(3) 0.58(5) 0.48(4) 0.12(3) -0.28(3) -0.04(3)
O1W 0.068(3) 0.055(3) 0.120(5) -0.003(3) 0.011(3) 0.003(2)
O2W 0.070(3) 0.065(3) 0.085(3) 0.015(2) 0.027(3) 0.009(2)
O3W 0.089(3) 0.048(3) 0.063(3) -0.0012(19) 0.024(2) 0.010(2)
O4W 0.102(5) 0.089(4) 0.081(4) -0.010(3) 0.021(3) 0.004(3)
O5W 0.54(5) 0.53(5) 0.26(2) -0.12(3) -0.25(3) 0.31(4)
O6W 0.126(10) 0.104(10) 0.56(4) 0.002(13) -0.014(17) -0.015(7)
O7W 0.192(15) 0.224(17) 0.32(2) 0.083(16) 0.016(14) -0.050(13)

loop_
_atom_type_symbol
_atom_type_description
_atom_type_scat_dispersion_real
_atom_type_scat_dispersion_imag
_atom_type_scat_source
C C 0.0181 0.0091 'International Tables Vol C Tables 4.2.6.8 and 6.1.1.4'
H H 0.0000 0.0000 'International Tables Vol C Tables 4.2.6.8 and 6.1.1.4'
F F 0.0727 0.0534 'International Tables Vol C Tables 4.2.6.8 and 6.1.1.4'
N N 0.0311 0.0180 'International Tables Vol C Tables 4.2.6.8 and 6.1.1.4'
O O 0.0492 0.0322 'International Tables Vol C Tables 4.2.6.8 and 6.1.1.4'
S S 0.3331 0.5567 'International Tables Vol C Tables 4.2.6.8 and 6.1.1.4'
Tc Tc 0.0057 3.0049 'International Tables Vol C Tables 4.2.6.8 and 6.1.1.4'

loop_
_geom_angle_atom_site_label_1
_geom_angle_atom_site_label_2
_geom_angle_atom_site_label_3
_geom_angle
O2 Tc1 O4 109.7(3)
O2 Tc1 O1 108.6(3)
O4 Tc1 O1 111.6(3)
O2 Tc1 O3 109.4(3)
O4 Tc1 O3 108.9(2)
O1 Tc1 O3 108.7(3)
N1 C1 C2 114.7(9)
N1 C1 H1A 108.6
C2 C1 H1A 108.6
N1 C1 H1B 108.6
C2 C1 H1B 108.6
H1A C1 H1B 107.6
C1 C2 N2 113.4(9)
C1 C2 H2A 108.9
N2 C2 H2A 108.9
C1 C2 H2B 108.9
N2 C2 H2B 108.9
H2A C2 H2B 107.7
C4 C3 N2 111.8(7)
C4 C3 H3A 109.2
N2 C3 H3A 109.2
C4 C3 H3B 109.2
N2 C3 H3B 109.2
H3A C3 H3B 107.9
C5 C4 C9 119.1(8)
C5 C4 C3 119.1(8)
C9 C4 C3 121.8(7)
C4 C5 C6 119.4(8)
C4 C5 H5 120.3
C6 C5 H5 120.3
C7 C6 C5 121.7(8)
C7 C6 H6 119.1
C5 C6 H6 119.1
C6 C7 C8 118.9(8)
C6 C7 C10 121.0(8)
C8 C7 C10 120.1(7)
C9 C8 C7 120.3(7)
C9 C8 H8 119.8
C7 C8 H8 119.8
C8 C9 C4 120.5(7)
C8 C9 H9 119.8
C4 C9 H9 119.8
N3 C10 C7 113.0(6)
N3 C10 H10A 109.0
C7 C10 H10A 109.0
N3 C10 H10B 109.0
C7 C10 H10B 109.0
H10A C10 H10B 107.8
C12 C11 N3 112.7(7)
C12 C11 H11A 109.1
N3 C11 H11A 109.1
C12 C11 H11B 109.1
N3 C11 H11B 109.1
H11A C11 H11B 107.8
N8 C12 C11 113.7(6)
N8 C12 H12A 108.8
C11 C12 H12A 108.8
N8 C12 H12B 108.8
C11 C12 H12B 108.8
H12A C12 H12B 107.7
N1 C13 C14 113.1(7)
N1 C13 H13A 109.0
C14 C13 H13A 109.0
N1 C13 H13B 109.0
C14 C13 H13B 109.0
H13A C13 H13B 107.8
N4 C14 C13 113.6(7)
N4 C14 H14A 108.8
C13 C14 H14A 108.8
N4 C14 H14B 108.8
C13 C14 H14B 108.8
H14A C14 H14B 107.7
N4 C15 C16 113.0(7)
N4 C15 H15A 109.0
C16 C15 H15A 109.0
N4 C15 H15B 109.0
C16 C15 H15B 109.0
H15A C15 H15B 107.8
C21 C16 C17 121.0(11)
C21 C16 C15 119.5(10)
C17 C16 C15 119.4(10)
C18 C17 C16 119.4(10)
C18 C17 H17 120.3
C16 C17 H17 120.3
C17 C18 C19 122.0(9)
C17 C18 H18 119.0
C19 C18 H18 119.0
C20 C19 C18 116.1(10)
C20 C19 C22 122.8(10)
C18 C19 C22 121.0(9)
C21 C20 C19 121.3(10)
C21 C20 H20 119.3
C19 C20 H20 119.3
C16 C21 C20 119.9(10)
C16 C21 H21 120.0
C20 C21 H21 120.0
C19 C22 N5 110.6(7)
C19 C22 H22A 109.5
N5 C22 H22A 109.5
C19 C22 H22B 109.5
N5 C22 H22B 109.5
H22A C22 H22B 108.1
N5 C23 C24 110.3(6)
N5 C23 H23A 109.6
C24 C23 H23A 109.6
N5 C23 H23B 109.6
C24 C23 H23B 109.6
H23A C23 H23B 108.1
N8 C24 C23 115.7(8)
N8 C24 H24A 108.4
C23 C24 H24A 108.4
N8 C24 H24B 108.3
C23 C24 H24B 108.3
H24A C24 H24B 107.4
C26 C25 N1 118.0(9)
C26 C25 H25A 107.8
N1 C25 H25A 107.8
C26 C25 H25B 107.8
N1 C25 H25B 107.8
H25A C25 H25B 107.1
C25 C26 N6 111.6(7)
C25 C26 H26A 109.3
N6 C26 H26A 109.3
C25 C26 H26B 109.3
N6 C26 H26B 109.3
H26A C26 H26B 108.0
N6 C27 C28 110.7(5)
N6 C27 H27A 109.5
C28 C27 H27A 109.5
N6 C27 H27B 109.5
C28 C27 H27B 109.5
H27A C27 H27B 108.1
C29 C28 C41 121.8(7)
C29 C28 C27 119.3(7)
C41 C28 C27 118.8(8)
C28 C29 C34 119.7(7)
C28 C29 C30 122.8(7)
C34 C29 C30 117.5(7)
C31 C30 C29 122.5(7)
C31 C30 H30 118.7
C29 C30 H30 118.7
C30 C31 C32 120.6(7)
C30 C31 H31 119.7
C32 C31 H31 119.7
C33 C32 C31 118.0(8)
C33 C32 H32 121.0
C31 C32 H32 121.0
C32 C33 C34 124.2(7)
C32 C33 H33 117.9
C34 C33 H33 117.9
C33 C34 C35 123.2(7)
C33 C34 C29 117.2(6)
C35 C34 C29 119.6(7)
C36 C35 C34 120.8(7)
C36 C35 C42 120.6(7)
C34 C35 C42 118.6(8)
C35 C36 C37 123.2(7)
C35 C36 C41 120.1(7)
C37 C36 C41 116.8(8)
C38 C37 C36 123.5(9)
C38 C37 H37 118.3
C36 C37 H37 118.3
C37 C38 C39 120.2(10)
C37 C38 H38 119.9
C39 C38 H38 119.9
C38 C39 C40 119.4(11)
C38 C39 H39 120.3
C40 C39 H39 120.3
C39 C40 C41 122.7(9)
C39 C40 H40 118.7
C41 C40 H40 118.7
C28 C41 C40 124.7(8)
C28 C41 C36 117.9(8)
C40 C41 C36 117.4(7)
C35 C42 N7 111.2(6)
C35 C42 H42A 109.4
N7 C42 H42A 109.4
C35 C42 H42B 109.4
N7 C42 H42B 109.4
H42A C42 H42B 108.0
C44 C43 N7 112.6(8)
C44 C43 H43A 109.1
N7 C43 H43A 109.1
C44 C43 H43B 109.1
N7 C43 H43B 109.1
H43A C43 H43B 107.8
C43 C44 N8 118.2(9)
C43 C44 H44A 107.8
N8 C44 H44A 107.8
C43 C44 H44B 107.8
N8 C44 H44B 107.8
H44A C44 H44B 107.1
C1 N1 C13 108.0(8)
C1 N1 C25 109.6(9)
C13 N1 C25 108.7(8)
C2 N2 C3 113.0(7)
C2 N2 H2C 109.0
C3 N2 H2C 109.0
C2 N2 H2D 109.0
C3 N2 H2D 109.0
H2C N2 H2D 107.8
C10 N3 C11 113.3(7)
C10 N3 H3C 108.9
C11 N3 H3C 108.9
C10 N3 H3D 108.9
C11 N3 H3D 108.9
H3C N3 H3D 107.7
C14 N4 C15 115.0(7)
C14 N4 H4A 108.5
C15 N4 H4A 108.5
C14 N4 H4B 108.5
C15 N4 H4B 108.5
H4A N4 H4B 107.5
C23 N5 C22 110.3(7)
C23 N5 H5B 109.6
C22 N5 H5B 109.6
C23 N5 H5A 109.6
C22 N5 H5A 109.6
H5B N5 H5A 108.1
C26 N6 C27 111.7(6)
C26 N6 H6A 109.3
C27 N6 H6A 109.3
C26 N6 H6B 109.3
C27 N6 H6B 109.3
H6A N6 H6B 107.9
C43 N7 C42 111.5(6)
C43 N7 H7B 109.3
C42 N7 H7B 109.3
C43 N7 H7A 109.3
C42 N7 H7A 109.3
H7B N7 H7A 108.0
C24 N8 C12 108.0(7)
C24 N8 C44 110.2(8)
C12 N8 C44 109.6(8)
F4 C46 F6 108.1(7)
F4 C46 F5 108.1(7)
F6 C46 F5 107.0(8)
F4 C46 S2 112.6(6)
F6 C46 S2 110.9(5)
F5 C46 S2 110.0(6)
O9 S2 O8 114.3(4)
O9 S2 O10 115.6(5)
O8 S2 O10 113.9(5)
O9 S2 C46 104.4(4)
O8 S2 C46 102.5(4)
O10 S2 C46 104.1(5)
F1 C45 F3 108.1(7)
F1 C45 F2 106.8(7)
F3 C45 F2 106.2(7)
F1 C45 S1 112.9(6)
F3 C45 S1 112.4(6)
F2 C45 S1 110.1(6)
O6 S1 O7 115.7(6)
O6 S1 O5 113.3(5)
O7 S1 O5 113.3(5)
O6 S1 C45 105.1(5)
O7 S1 C45 104.4(4)
O5 S1 C45 103.4(3)
F7 C47 F9 108.2(8)
F7 C47 F8 109.1(8)
F9 C47 F8 106.7(7)
F7 C47 S3 111.1(6)
F9 C47 S3 111.7(6)
F8 C47 S3 109.9(6)
O12 S3 O11 116.1(4)
O12 S3 O13 114.8(5)
O11 S3 O13 111.8(5)
O12 S3 C47 106.4(5)
O11 S3 C47 103.2(3)
O13 S3 C47 102.7(5)
F12 C48 F10 107.6(7)
F12 C48 F11 107.5(7)
F10 C48 F11 107.6(7)
F12 C48 S4 111.7(6)
F10 C48 S4 111.8(5)
F11 C48 S4 110.5(6)
O14 S4 O15 114.3(4)
O14 S4 O16 114.9(4)
O15 S4 O16 114.6(4)
O14 S4 C48 102.9(4)
O15 S4 C48 104.0(3)
O16 S4 C48 104.1(3)
F15 C49 F13 108.1(8)
F15 C49 F14 107.4(9)
F13 C49 F14 106.9(8)
F15 C49 S5 113.1(7)
F13 C49 S5 111.8(7)
F14 C49 S5 109.3(7)
O18 S5 O17 116.8(6)
O18 S5 O19 114.8(7)
O17 S5 O19 112.0(6)
O18 S5 C49 105.4(5)
O17 S5 C49 102.8(5)
O19 S5 C49 102.8(6)

loop_
_geom_bond_atom_site_label_1
_geom_bond_atom_site_label_2
_geom_bond_distance
Tc1 O2 1.689(6)
Tc1 O4 1.705(5)
Tc1 O1 1.710(5)
Tc1 O3 1.722(4)
C1 N1 1.466(13)
C1 C2 1.487(18)
C1 H1A 0.9700
C1 H1B 0.9700
C2 N2 1.509(10)
C2 H2A 0.9700
C2 H2B 0.9700
C3 C4 1.498(13)
C3 N2 1.518(12)
C3 H3A 0.9700
C3 H3B 0.9700
C4 C5 1.381(11)
C4 C9 1.390(11)
C5 C6 1.383(14)
C5 H5 0.9300
C6 C7 1.362(11)
C6 H6 0.9300
C7 C8 1.386(11)
C7 C10 1.520(13)
C8 C9 1.375(12)
C8 H8 0.9300
C9 H9 0.9300
C10 N3 1.488(13)
C10 H10A 0.9700
C10 H10B 0.9700
C11 C12 1.506(16)
C11 N3 1.517(11)
C11 H11A 0.9700
C11 H11B 0.9700
C12 N8 1.463(13)
C12 H12A 0.9700
C12 H12B 0.9700
C13 N1 1.474(14)
C13 C14 1.530(15)
C13 H13A 0.9700
C13 H13B 0.9700
C14 N4 1.484(13)
C14 H14A 0.9700
C14 H14B 0.9700
C15 N4 1.492(12)
C15 C16 1.499(16)
C15 H15A 0.9700
C15 H15B 0.9700
C16 C21 1.375(16)
C16 C17 1.381(13)
C17 C18 1.373(13)
C17 H17 0.9300
C18 C19 1.431(13)
C18 H18 0.9300
C19 C20 1.408(15)
C19 C22 1.471(14)
C20 C21 1.390(18)
C20 H20 0.9300
C21 H21 0.9300
C22 N5 1.488(10)
C22 H22A 0.9700
C22 H22B 0.9700
C23 N5 1.483(11)
C23 C24 1.563(13)
C23 H23A 0.9700
C23 H23B 0.9700
C24 N8 1.411(14)
C24 H24A 0.9700
C24 H24B 0.9700
C25 C26 1.497(13)
C25 N1 1.521(13)
C25 H25A 0.9700
C25 H25B 0.9700
C26 N6 1.519(10)
C26 H26A 0.9700
C26 H26B 0.9700
C27 N6 1.523(9)
C27 C28 1.531(10)
C27 H27A 0.9700
C27 H27B 0.9700
C28 C29 1.369(11)
C28 C41 1.407(11)
C29 C34 1.425(9)
C29 C30 1.434(10)
C30 C31 1.340(12)
C30 H30 0.9300
C31 C32 1.403(12)
C31 H31 0.9300
C32 C33 1.371(12)
C32 H32 0.9300
C33 C34 1.399(12)
C33 H33 0.9300
C34 C35 1.403(10)
C35 C36 1.373(12)
C35 C42 1.526(10)
C36 C37 1.441(12)
C36 C41 1.450(11)
C37 C38 1.356(15)
C37 H37 0.9300
C38 C39 1.388(17)
C38 H38 0.9300
C39 C40 1.394(14)
C39 H39 0.9300
C40 C41 1.427(13)
C40 H40 0.9300
C42 N7 1.533(9)
C42 H42A 0.9700
C42 H42B 0.9700
C43 C44 1.473(16)
C43 N7 1.505(9)
C43 H43A 0.9700
C43 H43B 0.9700
C44 N8 1.484(11)
C44 H44A 0.9700
C44 H44B 0.9700
N2 H2C 0.9000
N2 H2D 0.9000
N3 H3C 0.9000
N3 H3D 0.9000
N4 H4A 0.9000
N4 H4B 0.9000
N5 H5B 0.9000
N5 H5A 0.9000
N6 H6A 0.9000
N6 H6B 0.9000
N7 H7B 0.9000
N7 H7A 0.9000
C46 F4 1.297(8)
C46 F6 1.298(8)
C46 F5 1.311(8)
C46 S2 1.814(7)
S2 O9 1.421(6)
S2 O8 1.425(5)
S2 O10 1.442(6)
C45 F1 1.293(8)
C45 F3 1.300(8)
C45 F2 1.315(9)
C45 S1 1.803(7)
S1 O6 1.421(7)
S1 O7 1.435(7)
S1 O5 1.436(5)
C47 F7 1.297(9)
C47 F9 1.302(8)
C47 F8 1.308(8)
C47 S3 1.803(7)
S3 O12 1.397(7)
S3 O11 1.426(5)
S3 O13 1.474(7)
C48 F12 1.293(8)
C48 F10 1.305(8)
C48 F11 1.306(9)
C48 S4 1.808(6)
S4 O14 1.425(6)
S4 O15 1.428(5)
S4 O16 1.444(5)
C49 F15 1.281(9)
C49 F13 1.302(9)
C49 F14 1.312(9)
C49 S5 1.812(8)
S5 O18 1.397(7)
S5 O17 1.421(7)
S5 O19 1.467(8)
